data_4519304
loop_
_publ_author_name
'Leclair, Alexandre'
'Wang, Qian'
'Zhu, Jieping'

_publ_section_title
;
 Two-Carbon Ring Expansion of Cyclobutanols to Cyclohexenones Enabled by
 Indole Radical Cation Intermediate: Development and Application to a
 Total Synthesis of Uleine
;
_journal_issue 2
_journal_name_full 'ACS Catalysis'
_journal_page_first 1209
_journal_page_last 1215
_journal_paper_doi 10.1021/acscatal.1c05621
_journal_volume 12
_journal_year 2022
_chemical_formula_moiety 'C16 H15 N O'
_chemical_formula_sum 'C16 H15 N O'
_chemical_formula_weight 237.29
_space_group_crystal_system triclinic
_space_group_IT_number 2
_space_group_name_Hall '-P 1'
_space_group_name_H-M_alt 'P -1'
_atom_sites_solution_hydrogens geom
_atom_sites_solution_primary dual
_atom_sites_solution_secondary difmap
_audit_creation_date 2020-12-09
_audit_creation_method
;
Olex2 1.3
(compiled 2020.11.12 svn.r5f609507 for OlexSys, GUI svn.r6226)
;
_cell_angle_alpha 75.423(2)
_cell_angle_beta 85.496(2)
_cell_angle_gamma 84.466(2)
_cell_formula_units_Z 2
_cell_length_a 4.86815(14)
_cell_length_b 8.4796(3)
_cell_length_c 15.0305(4)
_cell_measurement_reflns_used 9883
_cell_measurement_temperature 140.01(10)
_cell_measurement_theta_max 76.3770
_cell_measurement_theta_min 5.4460
_cell_volume 596.74(3)
_computing_cell_refinement 'CrysAlisPro 1.171.41.89a (Rigaku OD, 2020)'
_computing_data_collection 'CrysAlisPro 1.171.41.89a (Rigaku OD, 2020)'
_computing_data_reduction 'CrysAlisPro 1.171.41.89a (Rigaku OD, 2020)'
_computing_molecular_graphics 'Olex2 1.3 (Dolomanov et al., 2009)'
_computing_publication_material 'Olex2 1.3 (Dolomanov et al., 2009)'
_computing_structure_refinement 'ShelXL 2018/3 (Sheldrick, 2015)'
_computing_structure_solution 'ShelXT 2018/2 (Sheldrick, 2015)'
_diffrn_ambient_environment N~2~
_diffrn_ambient_temperature 140.01(10)
_diffrn_detector 'CCD plate'
_diffrn_detector_area_resol_mean 10.2665
_diffrn_detector_type Atlas
_diffrn_measured_fraction_theta_full 0.997
_diffrn_measured_fraction_theta_max 0.982
_diffrn_measurement_details
;
List of Runs (angles in degrees, time in seconds):

  # Type    Start    End  Width  t~exp~   \w     \q     \k     \f   Frames
--------------------------------------------------------------------------
  1  \w    -70.00 -45.00   1.00    1.00    --  -43.01 159.00 -94.00   25
  2  \w    -79.00 -54.00   1.00    1.00    --  -43.01-159.00-126.00   25
  3  \w    -82.00   0.00   1.00    1.00    --  -43.01 118.00 112.00   82
  4  \w     23.00  88.00   1.00    1.00    --   43.01-118.00  25.00   65
  5  \w     54.00 109.00   1.00    4.00    --  112.00-118.00  25.00   55
  6  \w     93.00 120.00   1.00    4.00    --  112.00 159.00 -94.00   27
  7  \w    115.00 140.00   1.00    4.00    --  112.00 118.00 112.00   25
  8  \w     90.00 127.00   1.00    4.00    --  112.00-159.00-126.00   37
  9  \w      1.00  26.00   1.00    1.00    --   38.00  90.00  94.44   25
 10  \w      3.00  28.00   1.00    1.00    --   38.00  88.00  12.66   25
 11  \w      9.00  34.00   1.00    1.00    --   42.00  77.00 151.65   25
 12  \w      9.00  34.00   1.00    1.00    --   42.00  78.00 -54.74   25
 13  \w      9.00  34.00   1.00    1.00    --   42.00  83.00 170.97   25
 14  \w     16.00  42.00   1.00    1.00    --   42.00  82.00  30.22   26
 15  \w   -115.00 -89.00   1.00    1.00    --  -43.01 -19.00-150.00   26
 16  \w    -61.00  -4.00   1.00    1.00    --  -43.01 -19.00-150.00   57
 17  \w   -116.00 -55.00   1.00    1.00    --  -43.01 -37.00  60.00   61
 18  \w    -49.00 -21.00   1.00    1.00    --  -43.01 -37.00  60.00   28
 19  \w     13.00  38.00   1.00    1.00    --   46.00  82.00 -94.15   25
 20  \w     16.00  41.00   1.00    1.00    --   50.00  81.00 115.32   25
 21  \w     16.00  41.00   1.00    1.00    --   50.00  82.00-169.38   25
 22  \w     16.00  41.00   1.00    1.00    --   50.00  81.00 -21.80   25
 23  \w     16.00  41.00   1.00    1.00    --   50.00  81.00 -55.15   25
 24  \w    108.00 133.00   1.00    1.00    --   58.00  73.00-140.81   25
 25  \w     31.00  61.00   1.00    1.00    --   58.00  73.00-140.81   30
 26  \w     34.00  96.00   1.00    1.00    --   58.00  50.00  47.93   62
 27  \w     30.00  73.00   1.00    1.00    --   62.00  74.00 -63.79   43
 28  \w     84.00 110.00   1.00    1.00    --   62.00  74.00 -63.79   26
 29  \w    110.00 135.00   1.00    1.00    --   62.00  45.00  24.72   25
 30  \w     31.00  59.00   1.00    1.00    --   62.00  72.00-109.84   28
 31  \w     37.00  68.00   1.00    1.00    --   62.00  45.00  24.72   31
 32  \w     99.00 124.00   1.00    1.00    --   62.00  72.00-109.84   25
 33  \w     36.00  72.00   1.00    1.00    --   66.00  71.00 162.93   36
 34  \w     39.00  67.00   1.00    1.00    --   70.00  69.00-166.75   28
 35  \w    118.00 143.00   1.00    1.00    --   70.00  69.00  94.19   25
 36  \w     40.00  73.00   1.00    1.00    --   70.00  69.00  94.19   33
 37  \w     49.00  75.00   1.00    1.00    --   74.00  61.00 132.78   26
 38  \w     89.00 114.00   1.00    1.00    --   74.00  61.00 132.78   25
 39  \w    116.00 151.00   1.00    4.00    --   78.00  74.00  26.64   35
 40  \w     47.00  82.00   1.00    4.00    --   78.00  74.00  26.64   35
 41  \w    109.00 139.00   1.00    4.00    --   78.00  51.00-117.29   30
 42  \w     53.00 105.00   1.00    4.00    --   78.00  51.00-117.29   52
 43  \w     70.00  97.00   1.00    4.00    --   82.00  56.00 -41.39   27
 44  \w     50.00  78.00   1.00    4.00    --   82.00  74.00 -93.75   28
 45  \w     58.00  84.00   1.00    4.00    --   86.00  59.00  61.41   26
 46  \w     60.00 100.00   1.00    4.00    --   90.00  71.00 -10.36   40
 47  \w     69.00 100.00   1.00    4.00    --   98.00  68.00 -73.01   31
 48  \w     72.00  98.00   1.00    4.00    --   98.00  59.00  61.82   26
 49  \w    119.00 145.00   1.00    4.00    --   98.00  59.00  61.82   26
 50  \w     40.00 109.00   1.00    4.00    --  112.00-111.00  60.00   69
 51  \w    118.00 177.00   1.00    4.00    --  112.00  61.00-150.00   59
 52  \w     87.00 112.00   1.00    4.00    --  112.00  61.00 -30.00   25
 53  \w     85.00 111.00   1.00    4.00    --  112.00  61.00-150.00   26
 54  \w     84.00 169.00   1.00    4.00    --  112.00  61.00 150.00   85
 55  \w     88.00 120.00   1.00    4.00    --  112.00  45.00  90.00   32
 56  \w    127.00 173.00   1.00    4.00    --  112.00  61.00-120.00   46
 57  \w     71.00 131.00   1.00    4.00    --  112.00 178.00  60.00   60
 58  \w    119.00 163.00   1.00    4.00    --  112.00  61.00  60.00   44
 59  \w     84.00 112.00   1.00    4.00    --  112.00  61.00-120.00   28
 60  \w     83.00 111.00   1.00    4.00    --  112.00  61.00  60.00   28
 61  \w     83.00 168.00   1.00    4.00    --  112.00  61.00-180.00   85
 62  \w     96.00 138.00   1.00    4.00    --  112.00  45.00 -90.00   42
 63  \w     40.00 123.00   1.00    4.00    --  112.00 -45.00-180.00   83
 64  \w     93.00 120.00   1.00    4.00    --  112.00  45.00 -30.00   27
 65  \w     50.00 127.00   1.00    4.00    --  112.00 -61.00  30.00   77
 66  \w     58.00 144.00   1.00    4.00    --  112.00 -77.00-180.00   86
 67  \w    122.00 173.00   1.00    4.00    --  112.00  61.00  30.00   51
 68  \w     84.00 112.00   1.00    4.00    --  112.00  61.00  30.00   28
 69  \w     84.00 167.00   1.00    4.00    --  112.00  61.00   0.00   83
 70  \w     41.00 102.00   1.00    4.00    --  112.00-111.00-150.00   61
 71  \w    116.00 163.00   1.00    4.00    --  112.00  61.00 -60.00   47
 72  \w     83.00 178.00   1.00    4.00    --  112.00  61.00  90.00   95
 73  \w     84.00 111.00   1.00    4.00    --  112.00  61.00 -60.00   27
 74  \w    130.00 178.00   1.00    4.00    --  112.00  61.00 -90.00   48
 75  \w     84.00 114.00   1.00    4.00    --  112.00  56.00 142.67   30
 76  \w     85.00 112.00   1.00    4.00    --  112.00  61.00 -90.00   27
 77  \w     83.00 132.00   1.00    4.00    --  112.00  61.00 120.00   49
 78  \w    118.00 175.00   1.00    4.00    --  112.00  61.00 -30.00   57
;
_diffrn_measurement_device 'four-circle diffractometer'
_diffrn_measurement_device_type 'SuperNova, Dual, Cu at home/near, Atlas'
_diffrn_measurement_method '\w scans'
_diffrn_orient_matrix_type 'CrysAlisPro convention (1999,Acta A55,543-557)'
_diffrn_orient_matrix_UB_11 0.0263486000
_diffrn_orient_matrix_UB_12 0.1509712000
_diffrn_orient_matrix_UB_13 0.0372811000
_diffrn_orient_matrix_UB_21 0.0187166000
_diffrn_orient_matrix_UB_22 -0.1105780000
_diffrn_orient_matrix_UB_23 0.0981805000
_diffrn_orient_matrix_UB_31 0.3168001000
_diffrn_orient_matrix_UB_32 -0.0210657000
_diffrn_orient_matrix_UB_33 -0.0149060000
_diffrn_radiation_monochromator mirror
_diffrn_radiation_probe x-ray
_diffrn_radiation_type 'Cu K\a'
_diffrn_radiation_wavelength 1.54184
_diffrn_reflns_av_R_equivalents 0.0104
_diffrn_reflns_av_unetI/netI 0.0061
_diffrn_reflns_Laue_measured_fraction_full 0.997
_diffrn_reflns_Laue_measured_fraction_max 0.982
_diffrn_reflns_limit_h_max 6
_diffrn_reflns_limit_h_min -5
_diffrn_reflns_limit_k_max 10
_diffrn_reflns_limit_k_min -10
_diffrn_reflns_limit_l_max 18
_diffrn_reflns_limit_l_min -18
_diffrn_reflns_number 11736
_diffrn_reflns_point_group_measured_fraction_full 0.997
_diffrn_reflns_point_group_measured_fraction_max 0.982
_diffrn_reflns_theta_full 67.684
_diffrn_reflns_theta_max 76.505
_diffrn_reflns_theta_min 3.043
_diffrn_source 'micro-focus sealed X-ray tube'
_diffrn_source_type 'SuperNova (Cu) X-ray Source'
_exptl_absorpt_coefficient_mu 0.645
_exptl_absorpt_correction_T_max 1.000
_exptl_absorpt_correction_T_min 0.654
_exptl_absorpt_correction_type gaussian
_exptl_absorpt_process_details
;
CrysAlisPro 1.171.41.89a (Rigaku Oxford Diffraction, 2020)
Numerical absorption correction based on Gaussian integration over
a multifaceted crystal model.
Empirical absorption correction using spherical harmonics
as implemented in SCALE3 ABSPACK scaling algorithm
;
_exptl_crystal_colour colourless
_exptl_crystal_colour_primary colourless
_exptl_crystal_density_diffrn 1.321
_exptl_crystal_description prism
_exptl_crystal_F_000 252
_exptl_crystal_size_max 0.99
_exptl_crystal_size_mid 0.21
_exptl_crystal_size_min 0.13
_refine_diff_density_max 0.266
_refine_diff_density_min -0.164
_refine_diff_density_rms 0.033
_refine_ls_extinction_coef 0.012(3)
_refine_ls_extinction_expression Fc^*^=kFc[1+0.001xFc^2^\l^3^/sin(2\q)]^-1/4^
_refine_ls_extinction_method 'SHELXL-2018/3 (Sheldrick 2018)'
_refine_ls_goodness_of_fit_ref 1.032
_refine_ls_hydrogen_treatment constr
_refine_ls_matrix_type full
_refine_ls_number_parameters 166
_refine_ls_number_reflns 2458
_refine_ls_number_restraints 0
_refine_ls_restrained_S_all 1.032
_refine_ls_R_factor_all 0.0355
_refine_ls_R_factor_gt 0.0346
_refine_ls_shift/su_max 0.000
_refine_ls_shift/su_mean 0.000
_refine_ls_structure_factor_coef Fsqd
_refine_ls_weighting_details 'w=1/[\s^2^(Fo^2^)+(0.0452P)^2^+0.1944P] where P=(Fo^2^+2Fc^2^)/3'
_refine_ls_weighting_scheme calc
_refine_ls_wR_factor_gt 0.0879
_refine_ls_wR_factor_ref 0.0887
_reflns_Friedel_coverage 0.000
_reflns_number_gt 2377
_reflns_number_total 2458
_reflns_threshold_expression 'I > 2\s(I)'
_cod_data_source_file cs1c05621_si_002.cif
_cod_data_source_block al-07-082
_cod_depositor_comments
;
The following automatic conversions were performed:

data item '_exptl_absorpt_correction_type' value 'Gaussian' was
changed to 'gaussian' in accordance with the
/home/data/users/saulius/crontab/automatic-downloads/current/ACS/lib/dictionaries/cif_core.dic
dictionary named 'cif_core.dic' version 2.4.2 last updated on
2011-04-26.

Automatic conversion script
Id: cif_fix_values 7556 2019-12-06 15:28:31Z antanas 
;
_cod_database_code 4519304
_shelx_shelxl_version_number 2018/3
_audit_contact_author 'Farzaneh Fadaei Tirani'
_chemical_oxdiff_formula 'C16 H15 N O'
_shelx_space_group_comment
;
The symmetry employed for this shelxl refinement is uniquely defined
by the following loop, which should always be used as a source of
symmetry information in preference to the above space-group names.
They are only intended as comments.
;
_shelx_estimated_absorpt_t_max 0.921
_shelx_estimated_absorpt_t_min 0.568
_reflns_odcompleteness_completeness 99.34
_reflns_odcompleteness_iscentric 1
_reflns_odcompleteness_theta 74.33
_olex2_refinement_description
;
1. Fixed Uiso
 At 1.2 times of:
  All C(H) groups, All C(H,H) groups, All C(H,H,H,H,H,H) groups
2. Others
 Sof(H16A)=Sof(H16B)=Sof(H16C)=1-FVAR(1)
 Sof(H16D)=Sof(H16E)=Sof(H16F)=FVAR(1)
3.a Ternary CH refined with riding coordinates:
 C4(H4), C8(H8)
3.b Secondary CH2 refined with riding coordinates:
 C3(H3A,H3B), C7(H7A,H7B)
3.c Aromatic/amide H refined with riding coordinates:
 C5(H5), C6(H6), C11(H11), C12(H12), C13(H13), C14(H14)
3.d Disordered Me refined as rotating group:
 C16(H16A,H16B,H16C,H16D,H16E,H16F)
;
_olex2_date_sample_data_collection 2020-12-08
_olex2_submission_special_instructions 'No special instructions were received'
_oxdiff_exptl_absorpt_empirical_details
;
Empirical correction (ABSPACK) includes:
- Absorption correction using spherical harmonics
- Frame scaling
- Detector area scaling
- B-factor correction
;
_oxdiff_exptl_absorpt_empirical_full_max 1.422
_oxdiff_exptl_absorpt_empirical_full_min 0.823

loop_
_space_group_symop_operation_xyz
'x, y, z'
'-x, -y, -z'

loop_
_atom_site_label
_atom_site_type_symbol
_atom_site_fract_x
_atom_site_fract_y
_atom_site_fract_z
_atom_site_U_iso_or_equiv
_atom_site_adp_type
_atom_site_occupancy
_atom_site_site_symmetry_order
_atom_site_calc_flag
_atom_site_refinement_flags_posn
_atom_site_refinement_flags_adp
_atom_site_refinement_flags_occupancy
_atom_site_disorder_assembly
_atom_site_disorder_group
O1 O 0.62342(16) 0.69825(10) 0.51188(5) 0.0309(2) Uani 1 1 d . . . . .
N1 N 0.67243(17) 0.45222(10) 0.69104(6) 0.0213(2) Uani 1 1 d . . . . .
C1 C 0.48220(19) 0.58723(11) 0.66819(7) 0.0197(2) Uani 1 1 d . . . . .
C2 C 0.4601(2) 0.70025(12) 0.57810(7) 0.0222(2) Uani 1 1 d . . . . .
C3 C 0.2078(2) 0.82037(14) 0.57012(7) 0.0278(2) Uani 1 1 d . . . . .
H3A H 0.053794 0.770216 0.551170 0.033 Uiso 1 1 calc R U . . .
H3B H 0.247523 0.918372 0.520528 0.033 Uiso 1 1 calc R U . . .
C4 C 0.1119(2) 0.87523(13) 0.65781(7) 0.0249(2) Uani 1 1 d . . . . .
H4 H -0.075321 0.934635 0.648383 0.030 Uiso 1 1 calc R U . . .
C5 C 0.2981(2) 0.98718(13) 0.68370(8) 0.0294(3) Uani 1 1 d . . . . .
H5 H 0.392897 1.068737 0.640412 0.035 Uiso 1 1 calc R U . . .
C6 C 0.3132(2) 0.95793(13) 0.77384(8) 0.0300(3) Uani 1 1 d . . . . .
H6 H 0.420075 1.015671 0.803392 0.036 Uiso 1 1 calc R U . . .
C7 C 0.1399(2) 0.82168(13) 0.82377(7) 0.0272(2) Uani 1 1 d . . . . .
H7A H -0.037075 0.864870 0.849161 0.033 Uiso 1 1 calc R U . . .
H7B H 0.239611 0.745827 0.874419 0.033 Uiso 1 1 calc R U . . .
C8 C 0.0915(2) 0.73627(12) 0.74714(7) 0.0216(2) Uani 1 1 d . . . . .
H8 H -0.096108 0.694063 0.756354 0.026 Uiso 1 1 calc R U . . .
C9 C 0.31147(19) 0.60031(11) 0.74447(6) 0.0196(2) Uani 1 1 d . . . . .
C10 C 0.3965(2) 0.46624(12) 0.81800(7) 0.0207(2) Uani 1 1 d . . . . .
C11 C 0.3036(2) 0.40981(13) 0.91063(7) 0.0267(2) Uani 1 1 d . . . . .
H11 H 0.150441 0.465586 0.935946 0.032 Uiso 1 1 calc R U . . .
C12 C 0.4383(2) 0.27248(14) 0.96394(7) 0.0312(3) Uani 1 1 d . . . . .
H12 H 0.376239 0.233177 1.026459 0.037 Uiso 1 1 calc R U . . .
C13 C 0.6662(2) 0.18935(13) 0.92747(8) 0.0304(3) Uani 1 1 d . . . . .
H13 H 0.757187 0.096179 0.966336 0.037 Uiso 1 1 calc R U . . .
C14 C 0.7609(2) 0.23946(12) 0.83692(8) 0.0263(2) Uani 1 1 d . . . . .
H14 H 0.914062 0.182327 0.812486 0.032 Uiso 1 1 calc R U . . .
C15 C 0.6219(2) 0.37843(11) 0.78215(7) 0.0209(2) Uani 1 1 d . . . . .
C16 C 0.8730(2) 0.38570(13) 0.63010(7) 0.0275(2) Uani 1 1 d . . . . .
H16A H 0.776210 0.356092 0.582601 0.033 Uiso 0.345(14) 1 calc R U P . .
H16B H 0.975715 0.288302 0.665866 0.033 Uiso 0.345(14) 1 calc R U P . .
H16C H 1.001846 0.467981 0.600840 0.033 Uiso 0.345(14) 1 calc R U P . .
H16D H 1.059637 0.385491 0.650270 0.033 Uiso 0.655(14) 1 calc R U P . .
H16E H 0.860132 0.453281 0.567005 0.033 Uiso 0.655(14) 1 calc R U P . .
H16F H 0.834001 0.273603 0.632031 0.033 Uiso 0.655(14) 1 calc R U P . .

loop_
_atom_site_aniso_label
_atom_site_aniso_U_11
_atom_site_aniso_U_22
_atom_site_aniso_U_33
_atom_site_aniso_U_23
_atom_site_aniso_U_13
_atom_site_aniso_U_12
O1 0.0286(4) 0.0385(4) 0.0219(4) -0.0036(3) 0.0044(3) 0.0012(3)
N1 0.0220(4) 0.0200(4) 0.0218(4) -0.0065(3) 0.0004(3) 0.0009(3)
C1 0.0178(4) 0.0204(5) 0.0215(5) -0.0063(4) -0.0014(3) -0.0007(3)
C2 0.0205(5) 0.0260(5) 0.0202(5) -0.0056(4) -0.0011(4) -0.0026(4)
C3 0.0238(5) 0.0345(6) 0.0213(5) -0.0017(4) -0.0031(4) 0.0044(4)
C4 0.0193(5) 0.0266(5) 0.0252(5) -0.0026(4) -0.0007(4) 0.0057(4)
C5 0.0249(5) 0.0204(5) 0.0395(6) -0.0047(4) 0.0055(4) 0.0022(4)
C6 0.0251(5) 0.0247(5) 0.0427(6) -0.0145(5) -0.0014(4) 0.0018(4)
C7 0.0301(5) 0.0256(5) 0.0262(5) -0.0094(4) -0.0002(4) 0.0035(4)
C8 0.0171(4) 0.0240(5) 0.0229(5) -0.0057(4) 0.0008(3) 0.0000(4)
C9 0.0179(5) 0.0206(5) 0.0206(5) -0.0055(4) -0.0009(3) -0.0030(4)
C10 0.0212(5) 0.0199(5) 0.0216(5) -0.0057(4) -0.0007(4) -0.0037(4)
C11 0.0287(5) 0.0277(5) 0.0227(5) -0.0048(4) 0.0022(4) -0.0047(4)
C12 0.0377(6) 0.0304(6) 0.0229(5) -0.0001(4) -0.0008(4) -0.0083(5)
C13 0.0360(6) 0.0215(5) 0.0310(6) 0.0013(4) -0.0090(5) -0.0035(4)
C14 0.0277(5) 0.0189(5) 0.0323(6) -0.0061(4) -0.0050(4) -0.0002(4)
C15 0.0227(5) 0.0183(4) 0.0227(5) -0.0059(4) -0.0020(4) -0.0035(4)
C16 0.0279(5) 0.0271(5) 0.0281(5) -0.0112(4) 0.0032(4) 0.0032(4)

loop_
_atom_type_symbol
_atom_type_description
_atom_type_scat_dispersion_real
_atom_type_scat_dispersion_imag
_atom_type_scat_source
C C 0.0181 0.0091 'International Tables Vol C Tables 4.2.6.8 and 6.1.1.4'
H H 0.0000 0.0000 'International Tables Vol C Tables 4.2.6.8 and 6.1.1.4'
N N 0.0311 0.0180 'International Tables Vol C Tables 4.2.6.8 and 6.1.1.4'
O O 0.0492 0.0322 'International Tables Vol C Tables 4.2.6.8 and 6.1.1.4'

loop_
_exptl_crystal_face_index_h
_exptl_crystal_face_index_k
_exptl_crystal_face_index_l
_exptl_crystal_face_perp_dist
0 -1 0 0.0807
0 1 0 0.0907
0 0 -1 0.0413
0 0 1 0.0927
1 0 -1 0.4273
1 0 2 0.3881
-1 0 -2 0.3881

loop_
_geom_angle_atom_site_label_1
_geom_angle_atom_site_label_2
_geom_angle_atom_site_label_3
_geom_angle
_geom_angle_site_symmetry_1
_geom_angle_site_symmetry_3
_geom_angle_publ_flag
C1 N1 C16 128.15(8) . . ?
C15 N1 C1 107.57(8) . . ?
C15 N1 C16 123.98(8) . . ?
N1 C1 C2 126.16(9) . . ?
C9 C1 N1 110.09(9) . . ?
C9 C1 C2 123.74(9) . . ?
O1 C2 C1 124.46(9) . . ?
O1 C2 C3 121.23(9) . . ?
C1 C2 C3 114.27(8) . . ?
C2 C3 H3A 108.4 . . ?
C2 C3 H3B 108.4 . . ?
C2 C3 C4 115.35(8) . . ?
H3A C3 H3B 107.5 . . ?
C4 C3 H3A 108.4 . . ?
C4 C3 H3B 108.4 . . ?
C3 C4 H4 107.9 . . ?
C3 C4 C8 115.53(9) . . ?
C5 C4 C3 114.79(9) . . ?
C5 C4 H4 107.9 . . ?
C5 C4 C8 102.31(8) . . ?
C8 C4 H4 107.9 . . ?
C4 C5 H5 124.1 . . ?
C6 C5 C4 111.82(10) . . ?
C6 C5 H5 124.1 . . ?
C5 C6 H6 124.3 . . ?
C5 C6 C7 111.46(10) . . ?
C7 C6 H6 124.3 . . ?
C6 C7 H7A 111.2 . . ?
C6 C7 H7B 111.2 . . ?
C6 C7 C8 102.81(8) . . ?
H7A C7 H7B 109.1 . . ?
C8 C7 H7A 111.2 . . ?
C8 C7 H7B 111.2 . . ?
C4 C8 H8 110.6 . . ?
C7 C8 C4 103.35(8) . . ?
C7 C8 H8 110.6 . . ?
C9 C8 C4 110.70(8) . . ?
C9 C8 C7 110.78(8) . . ?
C9 C8 H8 110.6 . . ?
C1 C9 C8 125.09(9) . . ?
C1 C9 C10 106.50(8) . . ?
C10 C9 C8 128.35(9) . . ?
C11 C10 C9 134.26(10) . . ?
C11 C10 C15 119.02(9) . . ?
C15 C10 C9 106.72(8) . . ?
C10 C11 H11 120.6 . . ?
C12 C11 C10 118.89(10) . . ?
C12 C11 H11 120.6 . . ?
C11 C12 H12 119.4 . . ?
C11 C12 C13 121.12(10) . . ?
C13 C12 H12 119.4 . . ?
C12 C13 H13 119.1 . . ?
C14 C13 C12 121.70(10) . . ?
C14 C13 H13 119.1 . . ?
C13 C14 H14 121.4 . . ?
C13 C14 C15 117.27(10) . . ?
C15 C14 H14 121.4 . . ?
N1 C15 C10 109.11(8) . . ?
N1 C15 C14 128.92(9) . . ?
C14 C15 C10 121.97(9) . . ?
N1 C16 H16A 109.5 . . ?
N1 C16 H16B 109.5 . . ?
N1 C16 H16C 109.5 . . ?
N1 C16 H16D 109.5 . . ?
N1 C16 H16E 109.5 . . ?
N1 C16 H16F 109.5 . . ?
H16A C16 H16B 109.5 . . ?
H16A C16 H16C 109.5 . . ?
H16A C16 H16D 141.1 . . ?
H16A C16 H16E 56.3 . . ?
H16A C16 H16F 56.3 . . ?
H16B C16 H16C 109.5 . . ?
H16B C16 H16D 56.3 . . ?
H16B C16 H16E 141.1 . . ?
H16B C16 H16F 56.3 . . ?
H16C C16 H16D 56.3 . . ?
H16C C16 H16E 56.3 . . ?
H16C C16 H16F 141.1 . . ?
H16D C16 H16E 109.5 . . ?
H16D C16 H16F 109.5 . . ?
H16E C16 H16F 109.5 . . ?

loop_
_geom_bond_atom_site_label_1
_geom_bond_atom_site_label_2
_geom_bond_distance
_geom_bond_site_symmetry_2
_geom_bond_publ_flag
O1 C2 1.2268(12) . ?
N1 C1 1.3906(12) . ?
N1 C15 1.3686(13) . ?
N1 C16 1.4573(12) . ?
C1 C2 1.4536(14) . ?
C1 C9 1.3837(13) . ?
C2 C3 1.5102(14) . ?
C3 H3A 0.9900 . ?
C3 H3B 0.9900 . ?
C3 C4 1.5302(14) . ?
C4 H4 1.0000 . ?
C4 C5 1.5106(15) . ?
C4 C8 1.5513(14) . ?
C5 H5 0.9500 . ?
C5 C6 1.3212(17) . ?
C6 H6 0.9500 . ?
C6 C7 1.5039(16) . ?
C7 H7A 0.9900 . ?
C7 H7B 0.9900 . ?
C7 C8 1.5498(14) . ?
C8 H8 1.0000 . ?
C8 C9 1.5018(13) . ?
C9 C10 1.4261(13) . ?
C10 C11 1.4070(14) . ?
C10 C15 1.4142(14) . ?
C11 H11 0.9500 . ?
C11 C12 1.3761(16) . ?
C12 H12 0.9500 . ?
C12 C13 1.4059(17) . ?
C13 H13 0.9500 . ?
C13 C14 1.3760(16) . ?
C14 H14 0.9500 . ?
C14 C15 1.4033(14) . ?
C16 H16A 0.9800 . ?
C16 H16B 0.9800 . ?
C16 H16C 0.9800 . ?
C16 H16D 0.9800 . ?
C16 H16E 0.9800 . ?
C16 H16F 0.9800 . ?

loop_
_geom_torsion_atom_site_label_1
_geom_torsion_atom_site_label_2
_geom_torsion_atom_site_label_3
_geom_torsion_atom_site_label_4
_geom_torsion
_geom_torsion_site_symmetry_1
_geom_torsion_site_symmetry_2
_geom_torsion_site_symmetry_3
_geom_torsion_site_symmetry_4
_geom_torsion_publ_flag
O1 C2 C3 C4 -148.84(10) . . . . ?
N1 C1 C2 O1 -6.33(16) . . . . ?
N1 C1 C2 C3 171.34(9) . . . . ?
N1 C1 C9 C8 176.49(8) . . . . ?
N1 C1 C9 C10 -0.77(11) . . . . ?
C1 N1 C15 C10 0.30(11) . . . . ?
C1 N1 C15 C14 -179.16(10) . . . . ?
C1 C2 C3 C4 33.40(13) . . . . ?
C1 C9 C10 C11 -178.26(11) . . . . ?
C1 C9 C10 C15 0.92(11) . . . . ?
C2 C1 C9 C8 -3.59(15) . . . . ?
C2 C1 C9 C10 179.15(9) . . . . ?
C2 C3 C4 C5 71.27(12) . . . . ?
C2 C3 C4 C8 -47.48(13) . . . . ?
C3 C4 C5 C6 -143.49(9) . . . . ?
C3 C4 C8 C7 152.33(9) . . . . ?
C3 C4 C8 C9 33.68(12) . . . . ?
C4 C5 C6 C7 -0.03(12) . . . . ?
C4 C8 C9 C1 -9.21(13) . . . . ?
C4 C8 C9 C10 167.44(9) . . . . ?
C5 C4 C8 C7 26.89(9) . . . . ?
C5 C4 C8 C9 -91.76(9) . . . . ?
C5 C6 C7 C8 17.67(11) . . . . ?
C6 C7 C8 C4 -27.06(10) . . . . ?
C6 C7 C8 C9 91.53(9) . . . . ?
C7 C8 C9 C1 -123.25(10) . . . . ?
C7 C8 C9 C10 53.40(13) . . . . ?
C8 C4 C5 C6 -17.57(11) . . . . ?
C8 C9 C10 C11 4.60(18) . . . . ?
C8 C9 C10 C15 -176.22(9) . . . . ?
C9 C1 C2 O1 173.77(10) . . . . ?
C9 C1 C2 C3 -8.56(14) . . . . ?
C9 C10 C11 C12 -179.73(11) . . . . ?
C9 C10 C15 N1 -0.76(11) . . . . ?
C9 C10 C15 C14 178.74(9) . . . . ?
C10 C11 C12 C13 0.37(16) . . . . ?
C11 C10 C15 N1 178.57(9) . . . . ?
C11 C10 C15 C14 -1.93(15) . . . . ?
C11 C12 C13 C14 -1.25(17) . . . . ?
C12 C13 C14 C15 0.52(16) . . . . ?
C13 C14 C15 N1 -179.53(10) . . . . ?
C13 C14 C15 C10 1.07(15) . . . . ?
C15 N1 C1 C2 -179.61(9) . . . . ?
C15 N1 C1 C9 0.30(11) . . . . ?
C15 C10 C11 C12 1.17(15) . . . . ?
C16 N1 C1 C2 -5.74(16) . . . . ?
C16 N1 C1 C9 174.17(9) . . . . ?
C16 N1 C15 C10 -173.89(9) . . . . ?
C16 N1 C15 C14 6.65(16) . . . . ?

loop_
_exptl_oxdiff_crystal_face_indexfrac_h
_exptl_oxdiff_crystal_face_indexfrac_k
_exptl_oxdiff_crystal_face_indexfrac_l
_exptl_oxdiff_crystal_face_x
_exptl_oxdiff_crystal_face_y
_exptl_oxdiff_crystal_face_z
-0.0000 -1.0000 0.0000 -0.1510 0.1106 0.0211
0.0000 1.0000 -0.0000 0.1510 -0.1106 -0.0211
-0.0000 -0.0000 -1.0000 -0.0373 -0.0982 0.0149
0.0000 0.0000 1.0000 0.0373 0.0982 -0.0149
1.0000 -0.0000 -1.0000 -0.0109 -0.0795 0.3317
1.0000 0.0000 2.0000 0.1009 0.2151 0.2870
-1.0000 -0.0000 -2.0000 -0.1009 -0.2151 -0.2870
